data_7706633
loop_
_publ_author_name
'Kordestani, Nazanin'
'Amiri Rudbari, Hadi'
'Fernandes, Alexandra R.'
'Raposo, Lu\'is R'
'Luz, Andr\'e'
'Baptista, Pedro V.'
'Bruno, Giuseppe'
'Scopelliti, Rosario'
'Fateminia, Zohreh'
'Micale, Nicola'
'Tumanov, Nikolay'
'Wouters, Johan'
'Abbasi Kajani, Abolghasem'
'Bordbar, Abdol-Khalegh'

_publ_section_title
;
 Copper(ii) complexes with tridentate halogen-substituted Schiff base
 ligands: synthesis, crystal structures and investigating the effect of
 halogenation, leaving groups and ligand flexibility on antiproliferative
 activities.
;
_journal_issue 11
_journal_name_full 'Dalton transactions (Cambridge, England : 2003)'
_journal_page_first 3990
_journal_page_last 4007
_journal_paper_doi 10.1039/d0dt03962d
_journal_volume 50
_journal_year 2021
_chemical_formula_moiety 'C14 H11 Br Cl Cu N3 O4'
_chemical_formula_sum 'C14 H11 Br Cl Cu N3 O4'
_chemical_formula_weight 464.15
_space_group_crystal_system monoclinic
_space_group_IT_number 14
_space_group_name_Hall '-P 2yn'
_space_group_name_H-M_alt 'P 1 21/n 1'
_atom_sites_solution_hydrogens geom
_atom_sites_solution_primary dual
_atom_sites_solution_secondary difmap
_audit_creation_method SHELXL-2018/3
_audit_update_record
;
2018-10-08 deposited with the CCDC.	2021-02-15 downloaded from the CCDC.
;
_cell_angle_alpha 90
_cell_angle_beta 91.547(7)
_cell_angle_gamma 90
_cell_formula_units_Z 8
_cell_length_a 14.3113(6)
_cell_length_b 10.1603(12)
_cell_length_c 21.679(4)
_cell_measurement_reflns_used 219
_cell_measurement_temperature 120(2)
_cell_measurement_theta_max 22
_cell_measurement_theta_min 3
_cell_volume 3151.1(7)
_computing_cell_refinement 'Dirax/lsq (Duisenberg & Schreurs, 1989-2000)'
_computing_data_collection 'Collect (Bruker AXS BV, 1997-2004)'
_computing_data_reduction 'EvalCCD (Duisenberg & Schreurs, 1990-2000)'
_computing_molecular_graphics 'Mercury 3.10.3 (CCDC, 2018)'
_computing_publication_material 'CIFTab (Sheldrick, 2015)'
_computing_structure_refinement 'SHELXL-2018/3 (Sheldrick, 2018)'
_computing_structure_solution 'SHELXT (Sheldrick, 2015)'
_diffrn_ambient_temperature 120(2)
_diffrn_measured_fraction_theta_full 0.995
_diffrn_measured_fraction_theta_max 0.989
_diffrn_measurement_device_type 'Bruker APEX II CCD'
_diffrn_measurement_method 'phi and omega scans'
_diffrn_radiation_monochromator graphite
_diffrn_radiation_source 'fine-focus sealed tube'
_diffrn_radiation_type MoK\a
_diffrn_radiation_wavelength 0.71073
_diffrn_reflns_av_R_equivalents 0.0472
_diffrn_reflns_av_unetI/netI 0.0420
_diffrn_reflns_Laue_measured_fraction_full 0.995
_diffrn_reflns_Laue_measured_fraction_max 0.989
_diffrn_reflns_limit_h_max 19
_diffrn_reflns_limit_h_min -20
_diffrn_reflns_limit_k_max 14
_diffrn_reflns_limit_k_min -14
_diffrn_reflns_limit_l_max 30
_diffrn_reflns_limit_l_min -30
_diffrn_reflns_number 42539
_diffrn_reflns_point_group_measured_fraction_full 0.995
_diffrn_reflns_point_group_measured_fraction_max 0.989
_diffrn_reflns_theta_full 25.242
_diffrn_reflns_theta_max 30.000
_diffrn_reflns_theta_min 1.423
_exptl_absorpt_coefficient_mu 4.117
_exptl_absorpt_correction_T_max 0.7460
_exptl_absorpt_correction_T_min 0.4889
_exptl_absorpt_correction_type multi-scan
_exptl_absorpt_process_details
;
SADABS-2008/1 (Bruker,2008) was used for absorption correction.
wR2(int) was 0.1068 before and 0.0709 after correction.
The Ratio of minimum to maximum transmission is 0.6554.
The \l/2 correction factor is 0.0015.
;
_exptl_crystal_colour black
_exptl_crystal_density_diffrn 1.957
_exptl_crystal_description prism
_exptl_crystal_F_000 1832
_exptl_crystal_size_max 0.593
_exptl_crystal_size_mid 0.269
_exptl_crystal_size_min 0.236
_refine_diff_density_max 3.305
_refine_diff_density_min -0.930
_refine_diff_density_rms 0.220
_refine_ls_extinction_method none
_refine_ls_goodness_of_fit_ref 1.034
_refine_ls_hydrogen_treatment constr
_refine_ls_matrix_type full
_refine_ls_number_parameters 428
_refine_ls_number_reflns 9213
_refine_ls_number_restraints 376
_refine_ls_restrained_S_all 1.014
_refine_ls_R_factor_all 0.0953
_refine_ls_R_factor_gt 0.0786
_refine_ls_shift/su_max 0.000
_refine_ls_shift/su_mean 0.000
_refine_ls_structure_factor_coef Fsqd
_refine_ls_weighting_details 'w=1/[\s^2^(Fo^2^)+(0.1003P)^2^+71.8093P] where P=(Fo^2^+2Fc^2^)/3'
_refine_ls_weighting_scheme calc
_refine_ls_wR_factor_gt 0.2150
_refine_ls_wR_factor_ref 0.2335
_reflns_Friedel_coverage 0.000
_reflns_number_gt 7852
_reflns_number_total 9213
_reflns_threshold_expression 'I > 2\s(I)'
_cod_data_source_file d0dt03962d2.cif
_cod_data_source_block Cu(BrCl-L1)NO3
_cod_depositor_comments
;
Adding full bibliography for 7706630--7706633.cif.

2024-09-23
Z value and formula fixed to values more according to usual
chemical conventions.                 miguel
;
_cod_original_formula_sum 'C28 H22 Br2 Cl2 Cu2 N6 O8'
_cod_original_formula_weight 928.31
_cod_original_formula_moiety 'C28 H22 Br2 Cl2 Cu2 N6 O8'
_cod_original_formula_units_Z 4
_cod_original_sg_symbol_H-M 'P 21/n'
_cod_database_code 7706633
_shelx_shelxl_version_number 2018/3
_shelx_space_group_comment
;
The symmetry employed for this shelxl refinement is uniquely defined
by the following loop, which should always be used as a source of
symmetry information in preference to the above space-group names.
They are only intended as comments.
;
_shelx_estimated_absorpt_t_min 0.194
_shelx_estimated_absorpt_t_max 0.443
_publcif_funding_html
;
;

loop_
_space_group_symop_operation_xyz
'x, y, z'
'-x+1/2, y+1/2, -z+1/2'
'-x, -y, -z'
'x-1/2, -y-1/2, z-1/2'

loop_
_atom_site_label
_atom_site_type_symbol
_atom_site_fract_x
_atom_site_fract_y
_atom_site_fract_z
_atom_site_U_iso_or_equiv
_atom_site_adp_type
_atom_site_occupancy
_atom_site_site_symmetry_order
_atom_site_calc_flag
_atom_site_refinement_flags_posn
_atom_site_refinement_flags_adp
_atom_site_refinement_flags_occupancy
_atom_site_disorder_assembly
_atom_site_disorder_group
Br1 Br 0.60444(6) 0.59597(7) 0.67799(4) 0.02043(19) Uani 1 1 d . . . . .
Br2 Br 0.35296(6) -0.09161(8) 0.68225(4) 0.01903(18) Uani 1 1 d . . . . .
Cu1 Cu 0.60624(7) 0.18913(9) 0.79838(4) 0.0146(2) Uani 1 1 d . . . . .
Cu2 Cu 0.38460(7) 0.31599(9) 0.79387(4) 0.01265(19) Uani 1 1 d . . . . .
Cl1 Cl 0.3340(2) 0.1947(3) 0.46474(10) 0.0329(5) Uani 1 1 d . . . . .
Cl2 Cl 0.5929(3) 0.2969(2) 0.46511(10) 0.0409(7) Uani 1 1 d . . . . .
O1 O 0.5864(4) 0.3246(5) 0.7370(2) 0.0160(10) Uani 1 1 d . . . . .
O2 O 0.5995(4) 0.3474(6) 0.8561(3) 0.0201(12) Uani 1 1 d . . . . .
O3 O 0.7442(5) 0.3539(7) 0.8306(3) 0.0267(13) Uani 1 1 d . . . . .
O4 O 0.6818(6) 0.5258(7) 0.8714(4) 0.0368(18) Uani 1 1 d . . . . .
O5 O 0.3622(5) 0.1797(6) 0.7362(3) 0.0200(12) Uani 1 1 d . . . . .
O6 O 0.4445(4) 0.1731(5) 0.8455(3) 0.0144(10) Uani 1 1 d . . . . .
O7 O 0.4238(5) -0.0358(6) 0.8658(3) 0.0276(14) Uani 1 1 d . . . . .
O8 O 0.3048(4) 0.0964(6) 0.8616(3) 0.0227(12) Uani 1 1 d . . . . .
N1 N 0.5941(5) 0.0502(6) 0.7358(3) 0.0140(8) Uani 1 1 d . . . . .
N2 N 0.6373(5) 0.0627(6) 0.8696(3) 0.0140(8) Uani 1 1 d . . . . .
N3 N 0.6773(5) 0.4117(7) 0.8526(3) 0.0158(12) Uani 1 1 d . . . . .
N4 N 0.3712(5) 0.4549(6) 0.7325(3) 0.0141(11) Uani 1 1 d . . . . .
N5 N 0.3843(5) 0.4338(6) 0.8673(3) 0.0149(12) Uani 1 1 d . . . . .
N6 N 0.3885(5) 0.0750(6) 0.8577(3) 0.0155(12) Uani 1 1 d . . . . .
C1 C 0.5901(5) 0.3138(7) 0.6770(3) 0.0113(12) Uani 1 1 d . . . . .
C2 C 0.5934(6) 0.4283(7) 0.6393(4) 0.0152(13) Uani 1 1 d . . . . .
C3 C 0.5929(7) 0.4248(9) 0.5757(4) 0.0235(17) Uani 1 1 d . . . . .
H3 H 0.594056 0.504177 0.552567 0.028 Uiso 1 1 calc R U . . .
C4 C 0.5908(7) 0.3032(9) 0.5457(4) 0.0236(17) Uani 1 1 d . . . . .
C5 C 0.5905(6) 0.1890(8) 0.5796(4) 0.0193(15) Uani 1 1 d . . . . .
H5 H 0.591048 0.106585 0.558961 0.023 Uiso 1 1 calc R U . . .
C6 C 0.5894(6) 0.1924(8) 0.6447(3) 0.0145(13) Uani 1 1 d . . . . .
C7 C 0.5892(5) 0.0681(7) 0.6771(3) 0.0131(12) Uani 1 1 d . . . . .
H7 H 0.585101 -0.008790 0.652226 0.016 Uiso 1 1 calc R U . . .
C8 C 0.5888(5) -0.0860(7) 0.7574(3) 0.0134(12) Uani 1 1 d . . . . .
H8A H 0.587718 -0.146265 0.721500 0.016 Uiso 1 1 calc R U . . .
H8B H 0.530206 -0.098753 0.779860 0.016 Uiso 1 1 calc R U . . .
C9 C 0.6717(6) -0.1191(8) 0.7996(3) 0.0161(14) Uani 1 1 d . . . . .
H9A H 0.677927 -0.215972 0.802432 0.019 Uiso 1 1 calc R U . . .
H9B H 0.729316 -0.084229 0.781377 0.019 Uiso 1 1 calc R U . . .
C10 C 0.6629(6) -0.0639(7) 0.8632(4) 0.0148(13) Uani 1 1 d . . . . .
C11 C 0.6772(9) -0.1443(9) 0.9146(4) 0.032(2) Uani 1 1 d . . . . .
H11 H 0.693443 -0.234223 0.909497 0.038 Uiso 1 1 calc R U . . .
C12 C 0.6677(10) -0.0926(10) 0.9734(5) 0.041(3) Uani 1 1 d . . . . .
H12 H 0.679556 -0.145938 1.008769 0.049 Uiso 1 1 calc R U . . .
C13 C 0.6409(8) 0.0368(9) 0.9801(4) 0.0280(19) Uani 1 1 d . . . . .
H13 H 0.633267 0.074129 1.019809 0.034 Uiso 1 1 calc R U . . .
C14 C 0.6254(7) 0.1106(8) 0.9273(4) 0.0241(17) Uani 1 1 d . . . . .
H14 H 0.605466 0.199287 0.931576 0.029 Uiso 1 1 calc R U . . .
C15 C 0.3557(5) 0.1885(8) 0.6764(3) 0.0138(12) Uani 1 1 d . . . . .
C16 C 0.3509(6) 0.0714(8) 0.6400(4) 0.0156(13) Uani 1 1 d . . . . .
C17 C 0.3457(6) 0.0723(8) 0.5762(4) 0.0185(15) Uani 1 1 d . . . . .
H17 H 0.343647 -0.007861 0.553657 0.022 Uiso 1 1 calc R U . . .
C18 C 0.3435(7) 0.1944(9) 0.5454(4) 0.0230(16) Uani 1 1 d . . . . .
C19 C 0.3478(6) 0.3110(9) 0.5783(4) 0.0218(15) Uani 1 1 d . . . . .
H19 H 0.345935 0.392474 0.556806 0.026 Uiso 1 1 calc R U . . .
C20 C 0.3550(5) 0.3106(8) 0.6429(4) 0.0148(13) Uani 1 1 d . . . . .
C21 C 0.3626(6) 0.4356(8) 0.6735(4) 0.0156(13) Uani 1 1 d . . . . .
H21 H 0.361267 0.511597 0.647993 0.019 Uiso 1 1 calc R U . . .
C22 C 0.3761(6) 0.5928(7) 0.7535(4) 0.0193(15) Uani 1 1 d . . . . .
H22A H 0.313682 0.620508 0.767194 0.023 Uiso 1 1 calc R U . . .
H22B H 0.392988 0.649539 0.718377 0.023 Uiso 1 1 calc R U . . .
C23 C 0.4479(7) 0.6134(8) 0.8068(4) 0.0222(16) Uani 1 1 d . . . . .
H23A H 0.507728 0.571652 0.795734 0.027 Uiso 1 1 calc R U . . .
H23B H 0.459436 0.708832 0.812023 0.027 Uiso 1 1 calc R U . . .
C24 C 0.4169(6) 0.5572(8) 0.8668(4) 0.0177(14) Uani 1 1 d . . . . .
C25 C 0.4245(8) 0.6310(10) 0.9215(4) 0.031(2) Uani 1 1 d . . . . .
H25 H 0.447780 0.718488 0.920536 0.037 Uiso 1 1 calc R U . . .
C26 C 0.3979(9) 0.5760(9) 0.9767(5) 0.033(2) Uani 1 1 d . . . . .
H26 H 0.404618 0.623756 1.014269 0.039 Uiso 1 1 calc R U . . .
C27 C 0.3608(8) 0.4485(9) 0.9761(4) 0.030(2) Uani 1 1 d . . . . .
H27 H 0.339404 0.408899 1.012817 0.036 Uiso 1 1 calc R U . . .
C28 C 0.3562(7) 0.3818(9) 0.9206(4) 0.0225(16) Uani 1 1 d . . . . .
H28 H 0.331957 0.294727 0.920142 0.027 Uiso 1 1 calc R U . . .

loop_
_atom_site_aniso_label
_atom_site_aniso_U_11
_atom_site_aniso_U_22
_atom_site_aniso_U_33
_atom_site_aniso_U_23
_atom_site_aniso_U_13
_atom_site_aniso_U_12
Br1 0.0347(4) 0.0068(3) 0.0202(4) -0.0008(3) 0.0085(3) -0.0012(3)
Br2 0.0274(4) 0.0100(3) 0.0195(4) 0.0023(3) -0.0042(3) 0.0005(3)
Cu1 0.0250(5) 0.0061(4) 0.0125(4) -0.0006(3) -0.0009(3) -0.0005(3)
Cu2 0.0189(4) 0.0062(4) 0.0128(4) 0.0016(3) 0.0002(3) -0.0003(3)
Cl1 0.0583(16) 0.0286(11) 0.0119(8) 0.0024(8) 0.0018(9) 0.0024(11)
Cl2 0.089(2) 0.0217(11) 0.0115(8) 0.0009(8) 0.0039(11) 0.0031(12)
O1 0.027(3) 0.010(2) 0.011(2) -0.0010(18) 0.000(2) 0.003(2)
O2 0.021(3) 0.020(3) 0.020(3) 0.000(2) 0.004(2) -0.009(2)
O3 0.027(3) 0.034(4) 0.019(3) 0.002(3) 0.004(2) 0.005(3)
O4 0.062(5) 0.013(3) 0.035(4) -0.010(3) 0.002(4) -0.012(3)
O5 0.035(3) 0.011(2) 0.013(2) 0.0031(19) -0.002(2) -0.005(2)
O6 0.018(2) 0.007(2) 0.018(2) 0.0018(19) -0.0008(19) -0.0005(19)
O7 0.038(4) 0.013(3) 0.031(3) 0.007(2) 0.008(3) 0.005(3)
O8 0.021(3) 0.019(3) 0.028(3) -0.003(2) 0.002(2) -0.006(2)
N1 0.018(2) 0.0072(17) 0.0167(19) -0.0010(14) 0.0015(16) -0.0003(15)
N2 0.018(2) 0.0072(17) 0.0167(19) -0.0010(14) 0.0015(16) -0.0003(15)
N3 0.024(3) 0.012(3) 0.011(3) -0.001(2) -0.002(2) -0.007(2)
N4 0.017(3) 0.006(2) 0.019(3) 0.001(2) 0.004(2) 0.000(2)
N5 0.019(3) 0.009(3) 0.017(3) -0.002(2) 0.002(2) 0.002(2)
N6 0.025(3) 0.009(3) 0.013(3) 0.003(2) 0.002(2) -0.001(2)
C1 0.014(3) 0.008(3) 0.012(3) -0.001(2) 0.001(2) 0.001(2)
C2 0.021(3) 0.007(3) 0.018(3) -0.001(2) 0.002(3) 0.002(3)
C3 0.039(5) 0.015(3) 0.017(3) 0.003(3) 0.006(3) 0.006(3)
C4 0.041(5) 0.017(3) 0.012(3) 0.003(3) 0.004(3) 0.004(3)
C5 0.033(4) 0.013(3) 0.012(3) -0.002(2) 0.002(3) 0.005(3)
C6 0.021(3) 0.011(3) 0.012(3) -0.002(2) 0.001(2) 0.001(3)
C7 0.016(3) 0.007(3) 0.017(3) -0.002(2) 0.002(2) 0.000(2)
C8 0.017(3) 0.008(3) 0.015(3) -0.002(2) 0.000(2) -0.001(3)
C9 0.024(4) 0.011(3) 0.014(3) -0.001(2) 0.000(3) 0.005(3)
C10 0.019(3) 0.009(3) 0.016(3) 0.000(2) 0.002(3) 0.001(2)
C11 0.068(7) 0.011(4) 0.018(3) 0.004(3) 0.006(4) 0.007(4)
C12 0.085(9) 0.022(4) 0.017(4) 0.007(3) 0.005(5) 0.012(5)
C13 0.050(6) 0.018(4) 0.016(3) -0.001(3) 0.005(3) 0.000(4)
C14 0.045(5) 0.010(3) 0.017(3) -0.002(3) 0.001(3) 0.002(3)
C15 0.016(3) 0.012(3) 0.013(3) 0.003(2) -0.003(2) -0.003(3)
C16 0.018(3) 0.012(3) 0.016(3) 0.001(2) -0.001(3) 0.000(3)
C17 0.021(4) 0.019(3) 0.016(3) 0.000(3) -0.002(3) 0.005(3)
C18 0.034(4) 0.021(4) 0.014(3) 0.004(3) 0.001(3) 0.002(3)
C19 0.031(4) 0.017(3) 0.017(3) 0.007(3) 0.003(3) 0.002(3)
C20 0.017(3) 0.011(3) 0.016(3) 0.004(2) -0.001(2) 0.003(3)
C21 0.019(3) 0.011(3) 0.017(3) 0.004(2) 0.003(3) 0.007(3)
C22 0.032(4) 0.006(3) 0.020(3) 0.004(2) 0.007(3) 0.001(3)
C23 0.033(4) 0.011(3) 0.023(3) 0.000(3) 0.005(3) -0.006(3)
C24 0.022(4) 0.014(3) 0.018(3) -0.002(2) 0.004(3) -0.004(3)
C25 0.052(6) 0.017(4) 0.024(4) -0.007(3) 0.010(4) -0.004(4)
C26 0.060(7) 0.016(4) 0.022(4) -0.006(3) 0.008(4) 0.000(4)
C27 0.054(6) 0.018(4) 0.018(3) 0.001(3) 0.013(4) 0.001(4)
C28 0.034(5) 0.016(4) 0.018(3) 0.000(3) 0.006(3) 0.001(3)

loop_
_atom_type_symbol
_atom_type_description
_atom_type_scat_dispersion_real
_atom_type_scat_dispersion_imag
_atom_type_scat_source
C C 0.0033 0.0016 'International Tables Vol C Tables 4.2.6.8 and 6.1.1.4'
H H 0.0000 0.0000 'International Tables Vol C Tables 4.2.6.8 and 6.1.1.4'
Br Br -0.2901 2.4595 'International Tables Vol C Tables 4.2.6.8 and 6.1.1.4'
Cl Cl 0.1484 0.1585 'International Tables Vol C Tables 4.2.6.8 and 6.1.1.4'
Cu Cu 0.3201 1.2651 'International Tables Vol C Tables 4.2.6.8 and 6.1.1.4'
N N 0.0061 0.0033 'International Tables Vol C Tables 4.2.6.8 and 6.1.1.4'
O O 0.0106 0.0060 'International Tables Vol C Tables 4.2.6.8 and 6.1.1.4'

loop_
_geom_angle_atom_site_label_1
_geom_angle_atom_site_label_2
_geom_angle_atom_site_label_3
_geom_angle
_geom_angle_site_symmetry_1
_geom_angle_site_symmetry_3
_geom_angle_publ_flag
O1 Cu1 N1 91.5(2) . . ?
O1 Cu1 O2 81.5(2) . . ?
N1 Cu1 O2 170.3(3) . . ?
O1 Cu1 N2 172.7(3) . . ?
N1 Cu1 N2 94.8(3) . . ?
O2 Cu1 N2 92.6(3) . . ?
O5 Cu2 N4 93.9(3) . . ?
O5 Cu2 N5 165.1(3) . . ?
N4 Cu2 N5 96.2(3) . . ?
O5 Cu2 O6 84.3(2) . . ?
N4 Cu2 O6 159.6(3) . . ?
N5 Cu2 O6 90.0(3) . . ?
C1 O1 Cu1 128.1(5) . . ?
N3 O2 Cu1 107.8(5) . . ?
C15 O5 Cu2 128.1(5) . . ?
N6 O6 Cu2 114.1(5) . . ?
C7 N1 C8 116.7(6) . . ?
C7 N1 Cu1 125.8(5) . . ?
C8 N1 Cu1 117.5(5) . . ?
C10 N2 C14 118.6(7) . . ?
C10 N2 Cu1 125.3(5) . . ?
C14 N2 Cu1 116.0(5) . . ?
O4 N3 O3 122.9(8) . . ?
O4 N3 O2 119.6(8) . . ?
O3 N3 O2 117.5(7) . . ?
C21 N4 C22 116.8(7) . . ?
C21 N4 Cu2 124.7(5) . . ?
C22 N4 Cu2 118.4(5) . . ?
C24 N5 C28 119.3(7) . . ?
C24 N5 Cu2 123.2(5) . . ?
C28 N5 Cu2 117.3(6) . . ?
O8 N6 O7 123.1(7) . . ?
O8 N6 O6 119.0(7) . . ?
O7 N6 O6 117.9(7) . . ?
O1 C1 C6 124.3(7) . . ?
O1 C1 C2 120.3(6) . . ?
C6 C1 C2 115.3(6) . . ?
C3 C2 C1 123.6(7) . . ?
C3 C2 Br1 117.5(6) . . ?
C1 C2 Br1 118.9(6) . . ?
C2 C3 C4 119.2(8) . . ?
C2 C3 H3 120.4 . . ?
C4 C3 H3 120.4 . . ?
C5 C4 C3 119.9(7) . . ?
C5 C4 Cl2 120.3(7) . . ?
C3 C4 Cl2 119.8(6) . . ?
C4 C5 C6 121.0(8) . . ?
C4 C5 H5 119.5 . . ?
C6 C5 H5 119.5 . . ?
C5 C6 C1 120.9(7) . . ?
C5 C6 C7 117.6(7) . . ?
C1 C6 C7 121.4(6) . . ?
N1 C7 C6 127.1(7) . . ?
N1 C7 H7 116.4 . . ?
C6 C7 H7 116.4 . . ?
N1 C8 C9 110.9(6) . . ?
N1 C8 H8A 109.5 . . ?
C9 C8 H8A 109.5 . . ?
N1 C8 H8B 109.5 . . ?
C9 C8 H8B 109.5 . . ?
H8A C8 H8B 108.0 . . ?
C10 C9 C8 112.9(6) . . ?
C10 C9 H9A 109.0 . . ?
C8 C9 H9A 109.0 . . ?
C10 C9 H9B 109.0 . . ?
C8 C9 H9B 109.0 . . ?
H9A C9 H9B 107.8 . . ?
N2 C10 C11 120.9(7) . . ?
N2 C10 C9 118.8(7) . . ?
C11 C10 C9 120.2(7) . . ?
C12 C11 C10 119.8(8) . . ?
C12 C11 H11 120.1 . . ?
C10 C11 H11 120.1 . . ?
C13 C12 C11 119.4(9) . . ?
C13 C12 H12 120.3 . . ?
C11 C12 H12 120.3 . . ?
C12 C13 C14 118.1(8) . . ?
C12 C13 H13 121.0 . . ?
C14 C13 H13 121.0 . . ?
N2 C14 C13 123.2(8) . . ?
N2 C14 H14 118.4 . . ?
C13 C14 H14 118.4 . . ?
O5 C15 C16 119.7(7) . . ?
O5 C15 C20 124.2(7) . . ?
C16 C15 C20 116.1(7) . . ?
C17 C16 C15 123.2(7) . . ?
C17 C16 Br2 119.3(6) . . ?
C15 C16 Br2 117.5(6) . . ?
C16 C17 C18 118.6(8) . . ?
C16 C17 H17 120.7 . . ?
C18 C17 H17 120.7 . . ?
C19 C18 C17 120.7(7) . . ?
C19 C18 Cl1 120.9(7) . . ?
C17 C18 Cl1 118.4(7) . . ?
C18 C19 C20 120.9(8) . . ?
C18 C19 H19 119.6 . . ?
C20 C19 H19 119.6 . . ?
C19 C20 C21 117.5(7) . . ?
C19 C20 C15 120.4(7) . . ?
C21 C20 C15 122.1(7) . . ?
N4 C21 C20 126.4(7) . . ?
N4 C21 H21 116.8 . . ?
C20 C21 H21 116.8 . . ?
N4 C22 C23 112.7(7) . . ?
N4 C22 H22A 109.1 . . ?
C23 C22 H22A 109.1 . . ?
N4 C22 H22B 109.1 . . ?
C23 C22 H22B 109.1 . . ?
H22A C22 H22B 107.8 . . ?
C24 C23 C22 113.1(7) . . ?
C24 C23 H23A 109.0 . . ?
C22 C23 H23A 109.0 . . ?
C24 C23 H23B 109.0 . . ?
C22 C23 H23B 109.0 . . ?
H23A C23 H23B 107.8 . . ?
N5 C24 C25 120.8(8) . . ?
N5 C24 C23 118.4(7) . . ?
C25 C24 C23 120.8(8) . . ?
C26 C25 C24 119.9(9) . . ?
C26 C25 H25 120.1 . . ?
C24 C25 H25 120.1 . . ?
C25 C26 C27 118.5(9) . . ?
C25 C26 H26 120.7 . . ?
C27 C26 H26 120.7 . . ?
C28 C27 C26 118.2(9) . . ?
C28 C27 H27 120.9 . . ?
C26 C27 H27 120.9 . . ?
N5 C28 C27 123.2(8) . . ?
N5 C28 H28 118.4 . . ?
C27 C28 H28 118.4 . . ?

loop_
_geom_bond_atom_site_label_1
_geom_bond_atom_site_label_2
_geom_bond_distance
_geom_bond_site_symmetry_2
_geom_bond_publ_flag
Br1 C2 1.903(8) . ?
Br2 C16 1.892(8) . ?
Cu1 O1 1.931(6) . ?
Cu1 N1 1.963(6) . ?
Cu1 O2 2.042(6) . ?
Cu1 N2 2.048(7) . ?
Cu2 O5 1.887(6) . ?
Cu2 N4 1.945(7) . ?
Cu2 N5 1.993(7) . ?
Cu2 O6 2.010(5) . ?
Cl1 C18 1.751(8) . ?
Cl2 C4 1.749(8) . ?
O1 C1 1.307(8) . ?
O2 N3 1.295(9) . ?
O3 N3 1.231(10) . ?
O4 N3 1.230(9) . ?
O5 C15 1.299(9) . ?
O6 N6 1.309(8) . ?
O7 N6 1.245(9) . ?
O8 N6 1.222(9) . ?
N1 C7 1.285(10) . ?
N1 C8 1.464(9) . ?
N2 C10 1.345(10) . ?
N2 C14 1.358(10) . ?
N4 C21 1.297(10) . ?
N4 C22 1.474(10) . ?
N5 C24 1.338(10) . ?
N5 C28 1.342(10) . ?
C1 C6 1.418(10) . ?
C1 C2 1.423(10) . ?
C2 C3 1.380(11) . ?
C3 C4 1.396(12) . ?
C3 H3 0.9500 . ?
C4 C5 1.374(11) . ?
C5 C6 1.413(10) . ?
C5 H5 0.9500 . ?
C6 C7 1.444(10) . ?
C7 H7 0.9500 . ?
C8 C9 1.516(11) . ?
C8 H8A 0.9900 . ?
C8 H8B 0.9900 . ?
C9 C10 1.497(10) . ?
C9 H9A 0.9900 . ?
C9 H9B 0.9900 . ?
C10 C11 1.392(11) . ?
C11 C12 1.389(13) . ?
C11 H11 0.9500 . ?
C12 C13 1.378(14) . ?
C12 H12 0.9500 . ?
C13 C14 1.381(12) . ?
C13 H13 0.9500 . ?
C14 H14 0.9500 . ?
C15 C16 1.428(11) . ?
C15 C20 1.438(10) . ?
C16 C17 1.382(11) . ?
C17 C18 1.409(12) . ?
C17 H17 0.9500 . ?
C18 C19 1.383(13) . ?
C19 C20 1.402(11) . ?
C19 H19 0.9500 . ?
C20 C21 1.435(11) . ?
C21 H21 0.9500 . ?
C22 C23 1.539(13) . ?
C22 H22A 0.9900 . ?
C22 H22B 0.9900 . ?
C23 C24 1.500(11) . ?
C23 H23A 0.9900 . ?
C23 H23B 0.9900 . ?
C24 C25 1.404(12) . ?
C25 C26 1.385(14) . ?
C25 H25 0.9500 . ?
C26 C27 1.400(14) . ?
C26 H26 0.9500 . ?
C27 C28 1.380(12) . ?
C27 H27 0.9500 . ?
C28 H28 0.9500 . ?

loop_
_geom_torsion_atom_site_label_1
_geom_torsion_atom_site_label_2
_geom_torsion_atom_site_label_3
_geom_torsion_atom_site_label_4
_geom_torsion
_geom_torsion_site_symmetry_1
_geom_torsion_site_symmetry_2
_geom_torsion_site_symmetry_3
_geom_torsion_site_symmetry_4
_geom_torsion_publ_flag
N4 Cu2 O5 C15 8.8(7) . . . . ?
N5 Cu2 O5 C15 141.4(10) . . . . ?
O6 Cu2 O5 C15 -150.7(7) . . . . ?
Cu1 O2 N3 O4 162.9(6) . . . . ?
Cu1 O2 N3 O3 -17.5(8) . . . . ?
Cu2 O6 N6 O8 -30.0(8) . . . . ?
Cu2 O6 N6 O7 151.1(6) . . . . ?
Cu1 O1 C1 C6 14.7(11) . . . . ?
Cu1 O1 C1 C2 -166.5(6) . . . . ?
O1 C1 C2 C3 -176.8(8) . . . . ?
C6 C1 C2 C3 2.0(12) . . . . ?
O1 C1 C2 Br1 6.0(10) . . . . ?
C6 C1 C2 Br1 -175.2(6) . . . . ?
C1 C2 C3 C4 -1.2(14) . . . . ?
Br1 C2 C3 C4 176.0(7) . . . . ?
C2 C3 C4 C5 -0.9(15) . . . . ?
C2 C3 C4 Cl2 -178.6(7) . . . . ?
C3 C4 C5 C6 2.0(14) . . . . ?
Cl2 C4 C5 C6 179.6(7) . . . . ?
C4 C5 C6 C1 -1.0(13) . . . . ?
C4 C5 C6 C7 -179.9(8) . . . . ?
O1 C1 C6 C5 177.9(8) . . . . ?
C2 C1 C6 C5 -0.9(11) . . . . ?
O1 C1 C6 C7 -3.2(12) . . . . ?
C2 C1 C6 C7 178.0(8) . . . . ?
C8 N1 C7 C6 177.6(7) . . . . ?
Cu1 N1 C7 C6 -1.6(12) . . . . ?
C5 C6 C7 N1 175.4(8) . . . . ?
C1 C6 C7 N1 -3.5(13) . . . . ?
C7 N1 C8 C9 125.9(7) . . . . ?
Cu1 N1 C8 C9 -54.8(7) . . . . ?
N1 C8 C9 C10 77.1(8) . . . . ?
C14 N2 C10 C11 -0.2(13) . . . . ?
Cu1 N2 C10 C11 -176.1(8) . . . . ?
C14 N2 C10 C9 177.1(8) . . . . ?
Cu1 N2 C10 C9 1.1(10) . . . . ?
C8 C9 C10 N2 -47.1(10) . . . . ?
C8 C9 C10 C11 130.2(9) . . . . ?
N2 C10 C11 C12 -1.9(17) . . . . ?
C9 C10 C11 C12 -179.2(11) . . . . ?
C10 C11 C12 C13 2(2) . . . . ?
C11 C12 C13 C14 -0.7(19) . . . . ?
C10 N2 C14 C13 1.9(14) . . . . ?
Cu1 N2 C14 C13 178.2(8) . . . . ?
C12 C13 C14 N2 -1.5(17) . . . . ?
Cu2 O5 C15 C16 171.6(6) . . . . ?
Cu2 O5 C15 C20 -6.8(12) . . . . ?
O5 C15 C16 C17 -178.7(8) . . . . ?
C20 C15 C16 C17 -0.2(11) . . . . ?
O5 C15 C16 Br2 0.8(10) . . . . ?
C20 C15 C16 Br2 179.3(6) . . . . ?
C15 C16 C17 C18 -1.0(13) . . . . ?
Br2 C16 C17 C18 179.5(7) . . . . ?
C16 C17 C18 C19 0.9(13) . . . . ?
C16 C17 C18 Cl1 -178.5(7) . . . . ?
C17 C18 C19 C20 0.3(14) . . . . ?
Cl1 C18 C19 C20 179.7(7) . . . . ?
C18 C19 C20 C21 177.8(8) . . . . ?
C18 C19 C20 C15 -1.5(13) . . . . ?
O5 C15 C20 C19 179.9(8) . . . . ?
C16 C15 C20 C19 1.4(11) . . . . ?
O5 C15 C20 C21 0.6(12) . . . . ?
C16 C15 C20 C21 -177.8(8) . . . . ?
C22 N4 C21 C20 -178.9(8) . . . . ?
Cu2 N4 C21 C20 4.6(12) . . . . ?
C19 C20 C21 N4 -178.9(8) . . . . ?
C15 C20 C21 N4 0.4(13) . . . . ?
C21 N4 C22 C23 -139.9(7) . . . . ?
Cu2 N4 C22 C23 36.8(9) . . . . ?
N4 C22 C23 C24 -72.3(9) . . . . ?
C28 N5 C24 C25 1.8(13) . . . . ?
Cu2 N5 C24 C25 -173.0(7) . . . . ?
C28 N5 C24 C23 180.0(8) . . . . ?
Cu2 N5 C24 C23 5.2(11) . . . . ?
C22 C23 C24 N5 48.8(11) . . . . ?
C22 C23 C24 C25 -133.0(9) . . . . ?
N5 C24 C25 C26 -0.1(16) . . . . ?
C23 C24 C25 C26 -178.2(10) . . . . ?
C24 C25 C26 C27 -2.2(18) . . . . ?
C25 C26 C27 C28 2.6(17) . . . . ?
C24 N5 C28 C27 -1.3(14) . . . . ?
Cu2 N5 C28 C27 173.8(8) . . . . ?
C26 C27 C28 N5 -0.9(16) . . . . ?
